data_2200079
loop_
_publ_author_name
'Lynch, Daniel E.'
'McClenaghan, Ian'

_publ_section_title
;
 2-Amino-4-chloro-6-(4-carbamoylpiperidin-1-yl)pyrimidine hemihydrate
;
_journal_issue 1
_journal_name_full 'Acta Crystallographica Section E'
_journal_page_first o50
_journal_page_last o51
_journal_paper_doi 10.1107/S1600536800019589
_journal_volume 57
_journal_year 2001
_chemical_formula_iupac 'C10 H15 Cl N5 O, 0.5H2 O'
_chemical_formula_moiety 'C10 H15 Cl N5 O, 0.5H2 O'
_chemical_formula_sum 'C10 H15 Cl N5 O1.5'
_chemical_formula_weight 264.72
_chemical_melting_point 480.0(10)
_chemical_name_systematic ' 2-Amino-4-chloro-6-(4-carbamoylpyperidinyl)pyrimidine hemihydrate'
_space_group_IT_number 15
_symmetry_cell_setting monoclinic
_symmetry_space_group_name_Hall '-C 2yc'
_symmetry_space_group_name_H-M 'C 1 2/c 1'
_audit_creation_method SHELXL-97
_cell_angle_alpha 90.00
_cell_angle_beta 102.08(3)
_cell_angle_gamma 90.00
_cell_formula_units_Z 8
_cell_length_a 15.559(3)
_cell_length_b 9.3139(19)
_cell_length_c 16.493(3)
_cell_measurement_reflns_used 5223
_cell_measurement_temperature 150(2)
_cell_measurement_theta_max 27.48
_cell_measurement_theta_min 2.91
_cell_volume 2337.2(8)
_computing_cell_refinement 'DENZO and COLLECT'
_computing_data_collection 'DENZO (Otwinowski & Minor, 1997) and COLLECT (Hooft, 1998)'
_computing_data_reduction 'DENZO and COLLECT'
_computing_publication_material SHELXL97
_computing_structure_refinement 'SHELXL97 (Sheldrick, 1997)'
_computing_structure_solution 'SHELXS97 (Sheldrick, 1997)'
_diffrn_ambient_temperature 150(2)
_diffrn_detector_area_resol_mean 9.091
_diffrn_measured_fraction_theta_full .994
_diffrn_measured_fraction_theta_max .994
_diffrn_measurement_device_type 'Enraf Nonius KappaCCD area-detector'
_diffrn_measurement_method '\f and \w'
_diffrn_radiation_monochromator graphite
_diffrn_radiation_source 'Enraf Nonius FR591 rotating anode'
_diffrn_radiation_type MoK\a
_diffrn_radiation_wavelength .71073
_diffrn_reflns_av_R_equivalents .047
_diffrn_reflns_av_sigmaI/netI .0513
_diffrn_reflns_limit_h_max 19
_diffrn_reflns_limit_h_min -20
_diffrn_reflns_limit_k_max 12
_diffrn_reflns_limit_k_min -12
_diffrn_reflns_limit_l_max 21
_diffrn_reflns_limit_l_min -21
_diffrn_reflns_number 10159
_diffrn_reflns_theta_full 27.48
_diffrn_reflns_theta_max 27.48
_diffrn_reflns_theta_min 2.98
_diffrn_standards_decay_% 0
_diffrn_standards_number 0
_exptl_absorpt_coefficient_mu .325
_exptl_absorpt_correction_T_max .956
_exptl_absorpt_correction_T_min .920
_exptl_absorpt_correction_type multi-scan
_exptl_absorpt_process_details '(SORTAV; Blessing, 1995)'
_exptl_crystal_colour colourless
_exptl_crystal_density_diffrn 1.505
_exptl_crystal_density_method 'not measured'
_exptl_crystal_description block
_exptl_crystal_F_000 1112
_exptl_crystal_size_max .26
_exptl_crystal_size_mid .14
_exptl_crystal_size_min .14
_refine_diff_density_max .235
_refine_diff_density_min -.410
_refine_ls_extinction_method none
_refine_ls_goodness_of_fit_ref 1.019
_refine_ls_hydrogen_treatment mixed
_refine_ls_matrix_type full
_refine_ls_number_parameters 183
_refine_ls_number_reflns 2672
_refine_ls_number_restraints 0
_refine_ls_restrained_S_all 1.019
_refine_ls_R_factor_all .057
_refine_ls_R_factor_gt .041
_refine_ls_shift/su_max <0.001
_refine_ls_shift/su_mean <0.001
_refine_ls_structure_factor_coef Fsqd
_refine_ls_weighting_details 'w = 1/[\s^2^(Fo^2^)+(0.0659P)^2^+0.5619P] where P = (Fo^2^+2Fc^2^)/3'
_refine_ls_weighting_scheme calc
_refine_ls_wR_factor_ref .116
_reflns_number_gt 2113
_reflns_number_total 2672
_reflns_threshold_expression I>2\s(I)
_cod_data_source_file ob6014.cif
_cod_data_source_block I
_cod_depositor_comments
;
The following automatic conversions were performed:

'_chemical_melting_point' value '479-481 K' was changed to
'480.0(10)' - the average value was taken and precision was
estimated.

Automatic conversion script
Id: cif_fix_values 1646 2011-03-28 12:23:43Z adriana 

The following automatic conversions were performed:

'_chemical_melting_point' value '479-481 K' was changed to
'480.0(10)' - the average value was taken and precision was
estimated.

'_exptl_absorpt_correction_type' value 'Multi-scan'
changed to 'multi-scan' according to
/home/saulius/struct/CIF-dictionaries/cif_core.dic dictionary named
'cif_core.dic' version 2.4.1 from 2010-06-29.

Automatic conversion script
Id: cif_fix_values 1715 2011-07-08 13:25:40Z adriana 
;
_cod_original_sg_symbol_H-M 'C 2/c'
_cod_database_code 2200079
_cod_database_fobs_code 2200079

loop_
_symmetry_equiv_pos_as_xyz
'x, y, z'
'-x, y, -z+1/2'
'x+1/2, y+1/2, z'
'-x+1/2, y+1/2, -z+1/2'
'-x, -y, -z'
'x, -y, z-1/2'
'-x+1/2, -y+1/2, -z'
'x+1/2, -y+1/2, z-1/2'

loop_
_atom_site_label
_atom_site_fract_x
_atom_site_fract_y
_atom_site_fract_z
_atom_site_U_iso_or_equiv
_atom_site_adp_type
_atom_site_calc_flag
_atom_site_refinement_flags
_atom_site_occupancy
_atom_site_disorder_assembly
_atom_site_disorder_group
_atom_site_type_symbol
N1 .00203(8) .37886(15) .59398(7) .0250(3) Uani d . 1 . . N
C2 -.04182(10) .27801(18) .54389(9) .0249(4) Uani d . 1 . . C
N21 -.12341(9) .24368(18) .55424(9) .0296(3) Uani d . 1 . . N
H21 -.1456(13) .301(3) .5787(13) .046(6) Uiso d . 1 . . H
H22 -.1510(13) .186(2) .5205(12) .035(5) Uiso d . 1 . . H
N3 -.01179(8) .20299(15) .48564(8) .0261(3) Uani d . 1 . . N
C4 .06786(10) .24364(18) .47735(9) .0257(4) Uani d . 1 . . C
Cl4 .10767(3) .14798(5) .40232(3) .03639(17) Uani d . 1 . . Cl
C5 .11831(10) .34908(17) .51986(9) .0262(4) Uani d . 1 . . C
H5 .1743 .3740 .5096 .033 Uiso calc R 1 . . H
C6 .08140(10) .41912(17) .58057(9) .0238(3) Uani d . 1 . . C
N61 .12211(8) .52898(15) .62697(8) .0268(3) Uani d . 1 . . N
C62 .21122(10) .57591(18) .62698(9) .0277(4) Uani d . 1 . . C
H621 .2128 .6820 .6243 .035 Uiso calc R 1 . . H
H622 .2297 .5374 .5774 .035 Uiso calc R 1 . . H
C63 .27461(10) .52464(18) .70472(9) .0252(3) Uani d . 1 . . C
H631 .3334 .5665 .7061 .032 Uiso calc R 1 . . H
H632 .2801 .4189 .7027 .032 Uiso calc R 1 . . H
C64 .24399(10) .56704(18) .78406(9) .0239(3) Uani d . 1 . . C
H641 .2505(11) .671(2) .7900(11) .030(5) Uiso d . 1 . . H
C65 .14788(10) .52713(19) .77775(9) .0273(4) Uani d . 1 . . C
H651 .1274 .5666 .8261 .034 Uiso calc R 1 . . H
H652 .1422 .4213 .7789 .034 Uiso calc R 1 . . H
C66 .09035(10) .5856(2) .69799(9) .0295(4) Uani d . 1 . . C
H661 .0285 .5563 .6944 .037 Uiso calc R 1 . . H
H662 .0929 .6918 .6980 .037 Uiso calc R 1 . . H
C67 .30207(10) .50032(17) .86049(9) .0256(4) Uani d . 1 . . C
O67 .26969(7) .44034(13) .91439(7) .0330(3) Uani d . 1 . . O
N67 .38837(9) .50667(17) .86607(9) .0309(4) Uani d . 1 . . N
H671 .4097(11) .548(2) .8278(11) .034(5) Uiso d . 1 . . H
H672 .4210(12) .462(2) .9058(11) .036(5) Uiso d . 1 . . H
O1W .0000 .8089(3) .2500 .0459(5) Uani d S 1 . . O
H1W .0084(16) .752(3) .2890(15) .077(9) Uiso d . 1 . . H

loop_
_atom_site_aniso_label
_atom_site_aniso_U_11
_atom_site_aniso_U_22
_atom_site_aniso_U_33
_atom_site_aniso_U_12
_atom_site_aniso_U_13
_atom_site_aniso_U_23
N1 .0209(7) .0322(8) .0218(6) .0004(6) .0046(5) .0001(6)
C2 .0222(8) .0292(9) .0228(7) .0020(7) .0039(6) .0048(6)
N21 .0231(8) .0367(9) .0305(8) -.0039(7) .0092(6) -.0070(7)
N3 .0240(7) .0296(8) .0252(7) .0008(6) .0062(5) -.0015(6)
C4 .0253(8) .0286(9) .0243(7) .0047(7) .0075(6) .0022(6)
Cl4 .0337(3) .0403(3) .0387(3) .00087(18) .01579(19) -.01113(18)
C5 .0230(8) .0307(9) .0263(8) .0008(7) .0081(6) .0025(6)
C6 .0221(8) .0273(9) .0209(7) .0021(6) .0021(6) .0035(6)
N61 .0222(7) .0322(8) .0264(6) -.0020(6) .0063(5) -.0028(6)
C62 .0259(8) .0297(9) .0281(8) -.0042(7) .0073(6) .0010(7)
C63 .0214(8) .0272(9) .0276(8) -.0022(7) .0064(6) -.0002(7)
C64 .0225(8) .0214(9) .0275(8) .0004(6) .0046(6) -.0012(6)
C65 .0237(8) .0331(9) .0264(8) .0016(7) .0081(6) -.0042(7)
C66 .0233(8) .0359(10) .0286(8) .0024(7) .0040(6) -.0068(7)
C67 .0255(8) .0242(9) .0274(8) .0012(6) .0060(6) -.0031(6)
O67 .0288(6) .0401(7) .0314(6) .0026(5) .0092(5) .0083(5)
N67 .0231(8) .0391(9) .0295(7) .0012(6) .0031(6) .0073(6)
O1W .0504(13) .0568(14) .0289(10) .000 .0046(8) .000

loop_
_atom_type_symbol
_atom_type_description
_atom_type_scat_dispersion_real
_atom_type_scat_dispersion_imag
_atom_type_scat_source
C C .0033 .0016 'International Tables Vol C Tables 4.2.6.8 and 6.1.1.4'
H H .0000 .0000 'International Tables Vol C Tables 4.2.6.8 and 6.1.1.4'
N N .0061 .0033 'International Tables Vol C Tables 4.2.6.8 and 6.1.1.4'
O O .0106 .0060 'International Tables Vol C Tables 4.2.6.8 and 6.1.1.4'
Cl Cl .1484 .1585 'International Tables Vol C Tables 4.2.6.8 and 6.1.1.4'

loop_
_geom_angle_atom_site_label_1
_geom_angle_atom_site_label_2
_geom_angle_atom_site_label_3
_geom_angle
C2 N1 C6 117.27(13)
N1 C2 N3 126.53(14)
N1 C2 N21 117.24(14)
N3 C2 N21 116.19(15)
C2 N21 H21 115.2(16)
C2 N21 H22 116.0(13)
H21 N21 H22 124(2)
C4 N3 C2 113.28(13)
N3 C4 C5 127.12(15)
N3 C4 Cl4 113.91(12)
C5 C4 Cl4 118.97(12)
C4 C5 C6 115.03(14)
C4 C5 H5 122.5
C6 C5 H5 122.5
N1 C6 N61 116.91(13)
N1 C6 C5 120.54(14)
N61 C6 C5 122.55(14)
C6 N61 C62 124.13(13)
C6 N61 C66 121.95(13)
C62 N61 C66 111.96(13)
N61 C62 C63 110.83(12)
N61 C62 H621 109.5
C63 C62 H621 109.5
N61 C62 H622 109.5
C63 C62 H622 109.5
H621 C62 H622 108.1
C62 C63 C64 112.06(13)
C62 C63 H631 109.2
C64 C63 H631 109.2
C62 C63 H632 109.2
C64 C63 H632 109.2
H631 C63 H632 107.9
C67 C64 C65 111.18(13)
C67 C64 C63 111.39(13)
C65 C64 C63 110.76(13)
C67 C64 H641 107.0(11)
C65 C64 H641 109.1(10)
C63 C64 H641 107.2(10)
C64 C65 C66 111.20(13)
C64 C65 H651 109.4
C66 C65 H651 109.4
C64 C65 H652 109.4
C66 C65 H652 109.4
H651 C65 H652 108.0
N61 C66 C65 109.03(13)
N61 C66 H661 109.9
C65 C66 H661 109.9
N61 C66 H662 109.9
C65 C66 H662 109.9
H661 C66 H662 108.3
O67 C67 N67 121.74(14)
O67 C67 C64 121.13(14)
N67 C67 C64 117.12(14)
C67 N67 H671 120.5(12)
C67 N67 H672 117.7(12)
H671 N67 H672 121.6(17)

loop_
_geom_bond_atom_site_label_1
_geom_bond_atom_site_label_2
_geom_bond_site_symmetry_2
_geom_bond_distance
_geom_bond_publ_flag
N1 C2 . 1.340(2) ?
N1 C6 . 1.3523(19) ?
C2 N3 . 1.348(2) ?
C2 N21 . 1.354(2) ?
N21 H21 . .79(2) ?
N21 H22 . .83(2) ?
N3 C4 . 1.3299(19) ?
C4 C5 . 1.357(2) ?
C4 Cl4 . 1.7407(16) ?
C5 C6 . 1.414(2) ?
C5 H5 . .95 ?
C6 N61 . 1.353(2) ?
N61 C62 . 1.4536(19) ?
N61 C66 . 1.4617(19) ?
C62 C63 . 1.522(2) ?
C62 H621 . .99 ?
C62 H622 . .99 ?
C63 C64 . 1.535(2) ?
C63 H631 . .99 ?
C63 H632 . .99 ?
C64 C67 . 1.521(2) ?
C64 C65 . 1.523(2) ?
C64 H641 . .979(19) ?
C65 C66 . 1.528(2) ?
C65 H651 . .99 ?
C65 H652 . .99 ?
C66 H661 . .99 ?
C66 H662 . .99 ?
C67 O67 . 1.2425(18) ?
C67 N67 . 1.328(2) ?
N67 H671 . .862(18) ?
N67 H672 . .85(2) ?
O1W H1W . .82(2) ?

loop_
_geom_hbond_atom_site_label_D
_geom_hbond_atom_site_label_H
_geom_hbond_atom_site_label_A
_geom_hbond_site_symmetry_A
_geom_hbond_distance_DH
_geom_hbond_distance_HA
_geom_hbond_distance_DA
_geom_hbond_angle_DHA
_geom_hbond_publ_flag
N21 H21 O67 2_556 .79(2) 2.35(2) 3.049(2) 148(2) yes
N21 H22 O67 8_455 .83(2) 2.25(2) 3.069(2) 170.6(19) yes
N67 H671 O1W 7_566 .862(18) 2.481(19) 3.320(2) 164.6(16) yes
N67 H672 N3 8_556 .85(2) 2.15(2) 2.972(2) 163.7(18) yes
O1W H1W N1 5_566 .82(2) 2.32(2) 3.1171(19) 164(2) yes

loop_
_geom_torsion_atom_site_label_1
_geom_torsion_atom_site_label_2
_geom_torsion_atom_site_label_3
_geom_torsion_atom_site_label_4
_geom_torsion
C6 N1 C2 N3 6.2(2)
C6 N1 C2 N21 -176.29(14)
N1 C2 N3 C4 -3.7(2)
N21 C2 N3 C4 178.74(14)
C2 N3 C4 C5 -.5(2)
C2 N3 C4 Cl4 -179.95(11)
N3 C4 C5 C6 1.7(2)
Cl4 C4 C5 C6 -178.88(11)
C2 N1 C6 N61 174.85(14)
C2 N1 C6 C5 -4.5(2)
C4 C5 C6 N1 .9(2)
C4 C5 C6 N61 -178.32(14)
N1 C6 N61 C62 173.21(13)
C5 C6 N61 C62 -7.5(2)
N1 C6 N61 C66 10.5(2)
C5 C6 N61 C66 -170.24(14)
C6 N61 C62 C63 -103.75(17)
C66 N61 C62 C63 60.50(18)
N61 C62 C63 C64 -52.92(18)
C62 C63 C64 C67 173.35(13)
C62 C63 C64 C65 49.05(18)
C67 C64 C65 C66 -176.14(13)
C63 C64 C65 C66 -51.73(18)
C6 N61 C66 C65 101.90(17)
C62 N61 C66 C65 -62.74(18)
C64 C65 C66 N61 58.02(18)
C65 C64 C67 O67 -9.6(2)
C63 C64 C67 O67 -133.68(15)
C65 C64 C67 N67 169.11(13)
C63 C64 C67 N67 45.05(19)

loop_
_cod_related_entry_id
_cod_related_entry_database
_cod_related_entry_code
1 ChemSpider 21133026
